data_4034674
loop_
_publ_author_name
'Craig, 2nd, Robert A'
'Smith, Russell C.'
'Roizen, Jennifer L.'
'Jones, Amanda C.'
'Virgil, Scott C.'
'Stoltz, Brian M.'

_publ_section_title
;
 Unified Enantioselective, Convergent Synthetic Approach toward the
 Furanobutenolide-Derived Polycyclic Norcembranoid Diterpenes: Synthesis
 of a Series of Ineleganoloids by Oxidation-State Manipulation of the
 Carbocyclic Core.
;
_journal_issue 12
_journal_name_full 'The Journal of organic chemistry'
_journal_page_first 7722
_journal_page_last 7746
_journal_paper_doi 10.1021/acs.joc.9b00635
_journal_volume 84
_journal_year 2019
_chemical_absolute_configuration rmad
_chemical_formula_moiety 'C19 H24 O5'
_chemical_formula_sum 'C19 H24 O5'
_chemical_formula_weight 332.38
_space_group_crystal_system orthorhombic
_space_group_IT_number 19
_space_group_name_Hall 'P 2ac 2ab'
_space_group_name_H-M_alt 'P 21 21 21'
_atom_sites_solution_hydrogens difmap
_atom_sites_solution_primary direct
_audit_creation_date 2014-06-10
_audit_creation_method
;
Olex2 1.2
(compiled 2014.05.21 svn.r2940 for OlexSys, GUI svn.r4846),
 SHELXL-2014,
 and manual edit
;
_cell_angle_alpha 90
_cell_angle_beta 90
_cell_angle_gamma 90
_cell_formula_units_Z 4
_cell_length_a 6.2703(9)
_cell_length_b 11.2931(16)
_cell_length_c 23.177(4)
_cell_measurement_reflns_used 9971
_cell_measurement_temperature 100
_cell_measurement_theta_max 31.96
_cell_measurement_theta_min 3.19
_cell_volume 1641.2(4)
_computing_cell_refinement 'SAINT V8.34A (Bruker-AXS, 2007)'
_computing_data_collection 'APEX2 2014.5-0 (Bruker-AXS, 2007)'
_computing_data_reduction 'SAINT V8.34A (Bruker-AXS, 2007)'
_computing_molecular_graphics 'DIAMOND 3 (Crystal Impact, 1999)'
_computing_publication_material 'Olex2 (Dolomanov et al., 2009)'
_computing_structure_refinement 'SHELXL-2014/3 (Sheldrick, 2014)'
_computing_structure_solution 'XT-2014/1 (Sheldrick, 2012)'
_diffrn_ambient_temperature 100
_diffrn_detector_area_resol_mean 8.33
_diffrn_measured_fraction_theta_full 1.000
_diffrn_measured_fraction_theta_max 0.970
_diffrn_measurement_device_type 'Bruker APEX-II CCD'
_diffrn_measurement_method '\f and \w scans'
_diffrn_radiation_type MoK\a
_diffrn_radiation_wavelength 0.71073
_diffrn_reflns_av_R_equivalents 0.0463
_diffrn_reflns_av_unetI/netI 0.0353
_diffrn_reflns_Laue_measured_fraction_full 1.000
_diffrn_reflns_Laue_measured_fraction_max 0.970
_diffrn_reflns_limit_h_max 9
_diffrn_reflns_limit_h_min -9
_diffrn_reflns_limit_k_max 17
_diffrn_reflns_limit_k_min -17
_diffrn_reflns_limit_l_max 35
_diffrn_reflns_limit_l_min -36
_diffrn_reflns_number 42176
_diffrn_reflns_point_group_measured_fraction_full 1.000
_diffrn_reflns_point_group_measured_fraction_max 0.956
_diffrn_reflns_theta_full 25.000
_diffrn_reflns_theta_max 33.933
_diffrn_reflns_theta_min 1.757
_diffrn_source_current 30
_diffrn_source_power 1.5
_diffrn_source_target Mo
_diffrn_source_voltage 50
_diffrn_standards_number 0
_exptl_absorpt_coefficient_mu 0.097
_exptl_absorpt_correction_T_max 1.0000
_exptl_absorpt_correction_T_min 0.8611
_exptl_absorpt_correction_type multi-scan
_exptl_absorpt_process_details
;
SADABS-2014/2 (Bruker,2014) was used for absorption correction.
wR2(int) was 0.0571 before and 0.0492 after correction.
The Ratio of minimum to maximum transmission is 0.8611.
The \l/2 correction factor is 0.00150.
;
_exptl_crystal_colour colourless
_exptl_crystal_density_diffrn 1.345
_exptl_crystal_description blade
_exptl_crystal_F_000 712
_exptl_crystal_size_max 0.57
_exptl_crystal_size_mid 0.25
_exptl_crystal_size_min 0.03
_refine_diff_density_max 0.392
_refine_diff_density_min -0.199
_refine_diff_density_rms 0.050
_refine_ls_abs_structure_details
;
 Flack x determined using 2130 quotients [(I+)-(I-)]/[(I+)+(I-)]
 (Parsons, Flack and Wagner, Acta Cryst. B69 (2013) 249-259).
;
_refine_ls_abs_structure_Flack -0.6(2)
_refine_ls_extinction_method none
_refine_ls_goodness_of_fit_ref 1.447
_refine_ls_hydrogen_treatment refall
_refine_ls_matrix_type full
_refine_ls_number_parameters 313
_refine_ls_number_reflns 6378
_refine_ls_number_restraints 0
_refine_ls_restrained_S_all 1.447
_refine_ls_R_factor_all 0.0538
_refine_ls_R_factor_gt 0.0413
_refine_ls_shift/su_max 0.000
_refine_ls_shift/su_mean 0.000
_refine_ls_structure_factor_coef Fsqd
_refine_ls_weighting_details 'w=1/[\s^2^(Fo^2^)+(0.0300P)^2^] where P=(Fo^2^+2Fc^2^)/3'
_refine_ls_weighting_scheme calc
_refine_ls_wR_factor_gt 0.0809
_refine_ls_wR_factor_ref 0.0831
_reflns_Friedel_coverage 0.739
_reflns_Friedel_fraction_full 1.000
_reflns_Friedel_fraction_max 0.938
_reflns_number_gt 5479
_reflns_number_total 6378
_reflns_threshold_expression 'I > 2\s(I)'
_cod_data_source_file jo9b00635_si_005.cif
_cod_data_source_block a14286
_cod_database_code 4034674
_shelxl_version_number 2014-3
_shelx_space_group_comment
;
The symmetry employed for this shelxl refinement is uniquely defined
by the following loop, which should always be used as a source of
symmetry information in preference to the above space-group names.
They are only intended as comments.
;
_shelx_estimated_absorpt_t_max 0.997
_shelx_estimated_absorpt_t_min 0.947
_refine_ls_abs_structure_hooft -0.6(2)
_olex2_refinement_description
;
;
_olex2_submission_special_instructions 'No special instructions were received'

loop_
_space_group_symop_operation_xyz
'x, y, z'
'-x+1/2, -y, z+1/2'
'-x, y+1/2, -z+1/2'
'x+1/2, -y+1/2, -z'

loop_
_atom_site_label
_atom_site_type_symbol
_atom_site_fract_x
_atom_site_fract_y
_atom_site_fract_z
_atom_site_U_iso_or_equiv
_atom_site_adp_type
_atom_site_occupancy
_atom_site_site_symmetry_order
_atom_site_calc_flag
O1 O 0.60147(17) 0.38434(9) 0.46552(5) 0.0183(2) Uani 1 1 d
O2 O 0.7616(2) 0.34388(10) 0.35657(5) 0.0243(3) Uani 1 1 d
H2 H 0.629(5) 0.328(2) 0.3652(11) 0.050(7) Uiso 1 1 d
O3 O 0.43551(17) 0.62722(10) 0.44133(4) 0.0179(2) Uani 1 1 d
O4 O 0.26855(17) 0.58723(10) 0.52373(5) 0.0212(2) Uani 1 1 d
O5 O 0.8278(2) 0.28834(10) 0.65931(5) 0.0252(3) Uani 1 1 d
C1 C 0.7876(2) 0.45191(12) 0.44797(6) 0.0146(3) Uani 1 1 d
C2 C 0.7890(2) 0.57950(12) 0.46746(6) 0.0134(2) Uani 1 1 d
H2A H 0.936(4) 0.6063(19) 0.4700(10) 0.037(6) Uiso 1 1 d
C3 C 0.6612(2) 0.60975(12) 0.52169(5) 0.0121(2) Uani 1 1 d
H3 H 0.676(3) 0.6945(15) 0.5272(7) 0.013(4) Uiso 1 1 d
C4 C 0.7127(2) 0.55487(12) 0.58083(6) 0.0124(2) Uani 1 1 d
H4 H 0.862(3) 0.5757(15) 0.5899(7) 0.008(4) Uiso 1 1 d
C5 C 0.6987(2) 0.41806(12) 0.58441(6) 0.0161(3) Uani 1 1 d
H5 H 0.549(3) 0.3966(16) 0.5724(8) 0.018(5) Uiso 1 1 d
C6 C 0.8602(3) 0.35128(14) 0.54757(7) 0.0229(3) Uani 1 1 d
H6A H 1.004(3) 0.3871(16) 0.5545(8) 0.021(5) Uiso 1 1 d
H6B H 0.865(3) 0.2724(17) 0.5610(8) 0.024(5) Uiso 1 1 d
C7 C 0.8155(3) 0.34815(13) 0.48377(6) 0.0202(3) Uani 1 1 d
H7 H 0.857(3) 0.2753(16) 0.4627(7) 0.014(4) Uiso 1 1 d
C8 C 0.8198(2) 0.45267(13) 0.38266(6) 0.0175(3) Uani 1 1 d
C9 C 0.6780(3) 0.55912(15) 0.36501(6) 0.0203(3) Uani 1 1 d
H9A H 0.738(3) 0.6011(17) 0.3323(8) 0.024(5) Uiso 1 1 d
H9B H 0.542(4) 0.5320(19) 0.3527(9) 0.029(5) Uiso 1 1 d
C10 C 0.6548(2) 0.63631(13) 0.41907(6) 0.0161(3) Uani 1 1 d
H10 H 0.682(3) 0.7182(16) 0.4126(7) 0.013(4) Uiso 1 1 d
C11 C 0.4342(2) 0.60300(12) 0.49886(6) 0.0153(3) Uani 1 1 d
C12 C 0.5729(2) 0.61462(13) 0.62695(6) 0.0153(3) Uani 1 1 d
H12A H 0.587(3) 0.6992(17) 0.6239(8) 0.018(4) Uiso 1 1 d
H12B H 0.424(3) 0.5975(16) 0.6195(8) 0.020(5) Uiso 1 1 d
C13 C 0.6261(2) 0.57484(13) 0.68893(6) 0.0156(3) Uani 1 1 d
H13 H 0.519(3) 0.6103(15) 0.7144(7) 0.014(4) Uiso 1 1 d
C14 C 0.5961(3) 0.44006(14) 0.69216(6) 0.0192(3) Uani 1 1 d
H14A H 0.634(3) 0.4104(16) 0.7310(8) 0.019(4) Uiso 1 1 d
H14B H 0.433(4) 0.423(2) 0.6848(10) 0.040(6) Uiso 1 1 d
C15 C 0.7206(3) 0.37435(13) 0.64686(6) 0.0179(3) Uani 1 1 d
C16 C 1.0532(3) 0.47240(15) 0.36731(7) 0.0214(3) Uani 1 1 d
H16A H 1.145(4) 0.4137(19) 0.3839(9) 0.031(5) Uiso 1 1 d
H16B H 1.109(3) 0.5461(18) 0.3832(8) 0.024(5) Uiso 1 1 d
H16C H 1.068(3) 0.4740(16) 0.3273(9) 0.023(5) Uiso 1 1 d
C17 C 0.8415(2) 0.61913(14) 0.70905(6) 0.0161(3) Uani 1 1 d
C18 C 0.8503(3) 0.74981(15) 0.72048(8) 0.0263(3) Uani 1 1 d
H18A H 0.819(3) 0.7938(19) 0.6859(10) 0.036(6) Uiso 1 1 d
H18B H 0.997(4) 0.7730(18) 0.7331(10) 0.034(6) Uiso 1 1 d
H18C H 0.741(4) 0.770(2) 0.7496(10) 0.042(6) Uiso 1 1 d
C19 C 1.0102(3) 0.55096(17) 0.71833(8) 0.0247(3) Uani 1 1 d
H19A H 1.137(4) 0.587(2) 0.7323(9) 0.035(5) Uiso 1 1 d
H19B H 1.009(4) 0.470(2) 0.7118(9) 0.036(6) Uiso 1 1 d

loop_
_atom_site_aniso_label
_atom_site_aniso_U_11
_atom_site_aniso_U_22
_atom_site_aniso_U_33
_atom_site_aniso_U_23
_atom_site_aniso_U_13
_atom_site_aniso_U_12
O1 0.0194(5) 0.0141(5) 0.0216(5) -0.0023(4) 0.0001(4) -0.0037(4)
O2 0.0261(6) 0.0241(6) 0.0228(5) -0.0109(4) 0.0020(5) -0.0044(5)
O3 0.0135(5) 0.0224(5) 0.0176(5) -0.0014(4) -0.0040(4) 0.0036(4)
O4 0.0115(5) 0.0294(6) 0.0226(5) -0.0025(4) -0.0017(4) 0.0011(4)
O5 0.0362(7) 0.0157(5) 0.0238(5) 0.0021(4) -0.0073(5) 0.0038(5)
C1 0.0123(6) 0.0145(6) 0.0169(6) -0.0027(5) -0.0003(5) 0.0003(5)
C2 0.0111(6) 0.0138(6) 0.0152(6) 0.0000(5) -0.0026(5) -0.0014(5)
C3 0.0098(5) 0.0099(6) 0.0167(6) -0.0005(5) -0.0020(5) 0.0001(5)
C4 0.0103(6) 0.0115(6) 0.0154(6) -0.0011(5) -0.0019(5) 0.0002(5)
C5 0.0197(7) 0.0118(6) 0.0170(6) 0.0002(5) -0.0023(6) 0.0017(5)
C6 0.0309(9) 0.0172(7) 0.0207(7) 0.0003(5) -0.0001(6) 0.0128(7)
C7 0.0244(8) 0.0148(6) 0.0213(7) -0.0027(5) 0.0010(6) 0.0050(6)
C8 0.0176(7) 0.0186(7) 0.0164(6) -0.0039(5) -0.0015(5) -0.0015(6)
C9 0.0192(7) 0.0265(8) 0.0152(6) -0.0020(5) -0.0033(6) 0.0016(6)
C10 0.0154(6) 0.0159(7) 0.0170(6) 0.0021(5) -0.0020(5) -0.0006(5)
C11 0.0146(6) 0.0131(6) 0.0183(6) -0.0029(5) -0.0034(5) 0.0031(5)
C12 0.0130(6) 0.0161(6) 0.0168(6) -0.0019(5) -0.0010(5) 0.0029(5)
C13 0.0139(6) 0.0177(7) 0.0153(6) 0.0001(5) 0.0005(5) 0.0010(5)
C14 0.0195(7) 0.0201(7) 0.0179(6) 0.0019(6) 0.0004(6) -0.0037(6)
C15 0.0210(7) 0.0128(6) 0.0199(6) -0.0001(5) -0.0032(6) -0.0049(6)
C16 0.0177(7) 0.0264(8) 0.0202(7) -0.0039(6) 0.0023(6) 0.0004(6)
C17 0.0186(7) 0.0178(7) 0.0119(5) 0.0006(5) 0.0006(5) -0.0023(6)
C18 0.0330(9) 0.0184(7) 0.0276(8) -0.0007(6) -0.0068(7) -0.0044(7)
C19 0.0185(7) 0.0263(9) 0.0294(8) -0.0041(7) -0.0057(6) -0.0007(6)

loop_
_atom_type_symbol
_atom_type_description
_atom_type_scat_dispersion_real
_atom_type_scat_dispersion_imag
_atom_type_scat_source
C C 0.0033 0.0016 'International Tables Vol C Tables 4.2.6.8 and 6.1.1.4'
H H 0.0000 0.0000 'International Tables Vol C Tables 4.2.6.8 and 6.1.1.4'
O O 0.0106 0.0060 'International Tables Vol C Tables 4.2.6.8 and 6.1.1.4'

loop_
_exptl_crystal_face_index_h
_exptl_crystal_face_index_k
_exptl_crystal_face_index_l
_exptl_crystal_face_perp_dist
0.00 -1.00 0.00 0.1140
0.00 1.00 0.00 0.0640
-2.00 -1.00 1.00 0.2680
2.00 0.00 -1.00 0.2550
0.00 0.00 -1.00 0.0030
0.00 0.00 1.00 0.0170
2.00 -8.00 -1.00 0.1360

loop_
_geom_angle_atom_site_label_1
_geom_angle_atom_site_label_2
_geom_angle_atom_site_label_3
_geom_angle
C1 O1 C7 59.43(9)
C8 O2 H2 109.1(16)
C11 O3 C10 111.27(11)
O1 C1 C2 114.97(11)
O1 C1 C8 112.77(12)
C2 C1 C8 106.88(11)
C7 C1 O1 60.74(10)
C7 C1 C2 126.92(12)
C7 C1 C8 123.85(13)
C1 C2 H2A 108.7(13)
C1 C2 C3 117.13(11)
C1 C2 C10 100.15(11)
C3 C2 H2A 112.2(13)
C3 C2 C10 102.68(11)
C10 C2 H2A 115.6(13)
C2 C3 H3 106.1(10)
C2 C3 C4 122.18(11)
C4 C3 H3 105.1(10)
C11 C3 C2 101.12(11)
C11 C3 H3 100.8(10)
C11 C3 C4 119.10(12)
C3 C4 H4 107.0(9)
C3 C4 C5 115.93(11)
C5 C4 H4 106.2(10)
C12 C4 C3 108.83(11)
C12 C4 H4 106.7(9)
C12 C4 C5 111.58(12)
C4 C5 H5 106.1(10)
C6 C5 C4 115.19(13)
C6 C5 H5 110.2(10)
C6 C5 C15 108.03(12)
C15 C5 C4 111.45(11)
C15 C5 H5 105.4(10)
C5 C6 H6A 108.0(11)
C5 C6 H6B 107.6(12)
H6A C6 H6B 107.5(16)
C7 C6 C5 115.99(14)
C7 C6 H6A 109.5(11)
C7 C6 H6B 107.8(12)
O1 C7 C6 116.57(13)
O1 C7 H7 109.1(10)
C1 C7 O1 59.83(9)
C1 C7 C6 124.54(13)
C1 C7 H7 115.0(10)
C6 C7 H7 117.0(10)
O2 C8 C1 112.57(12)
O2 C8 C9 114.32(13)
O2 C8 C16 105.96(13)
C1 C8 C9 100.95(11)
C16 C8 C1 111.10(12)
C16 C8 C9 112.09(13)
C8 C9 H9A 111.3(11)
C8 C9 H9B 110.2(13)
H9A C9 H9B 105.8(17)
C10 C9 C8 106.24(11)
C10 C9 H9A 113.4(11)
C10 C9 H9B 110.0(13)
O3 C10 C2 103.03(11)
O3 C10 C9 109.59(12)
O3 C10 H10 107.0(10)
C2 C10 H10 114.8(10)
C9 C10 C2 107.82(12)
C9 C10 H10 113.9(10)
O3 C11 C3 109.00(12)
O4 C11 O3 120.33(13)
O4 C11 C3 130.53(13)
C4 C12 H12A 109.4(11)
C4 C12 H12B 109.7(11)
C4 C12 C13 113.34(12)
H12A C12 H12B 105.9(16)
C13 C12 H12A 109.8(11)
C13 C12 H12B 108.5(11)
C12 C13 H13 107.1(10)
C14 C13 C12 107.93(12)
C14 C13 H13 106.9(10)
C17 C13 C12 112.57(12)
C17 C13 H13 106.9(11)
C17 C13 C14 114.95(13)
C13 C14 H14A 110.5(11)
C13 C14 H14B 107.1(12)
H14A C14 H14B 108.6(16)
C15 C14 C13 113.04(12)
C15 C14 H14A 110.0(11)
C15 C14 H14B 107.4(12)
O5 C15 C5 122.00(13)
O5 C15 C14 121.02(13)
C14 C15 C5 116.94(13)
C8 C16 H16A 112.6(13)
C8 C16 H16B 112.6(12)
C8 C16 H16C 109.2(12)
H16A C16 H16B 102.8(17)
H16A C16 H16C 110.6(17)
H16B C16 H16C 108.9(16)
C18 C17 C13 114.35(14)
C19 C17 C13 124.73(15)
C19 C17 C18 120.88(16)
C17 C18 H18A 110.7(13)
C17 C18 H18B 110.1(12)
C17 C18 H18C 109.0(14)
H18A C18 H18B 107.1(18)
H18A C18 H18C 107.8(18)
H18B C18 H18C 112.1(17)
C17 C19 H19A 118.4(14)
C17 C19 H19B 122.6(15)
H19A C19 H19B 119(2)

loop_
_geom_bond_atom_site_label_1
_geom_bond_atom_site_label_2
_geom_bond_distance
O1 C1 1.4523(18)
O1 C7 1.465(2)
O2 H2 0.87(3)
O2 C8 1.4172(18)
O3 C10 1.4725(18)
O3 C11 1.3611(17)
O4 C11 1.2015(18)
O5 C15 1.2160(19)
C1 C2 1.5101(19)
C1 C7 1.446(2)
C1 C8 1.527(2)
C2 H2A 0.97(2)
C2 C3 1.5290(19)
C2 C10 1.542(2)
C3 H3 0.970(17)
C3 C4 1.5385(19)
C3 C11 1.5205(19)
C4 H4 0.987(18)
C4 C5 1.5497(19)
C4 C12 1.5383(19)
C5 H5 1.010(19)
C5 C6 1.524(2)
C5 C15 1.5356(19)
C6 H6A 1.00(2)
C6 H6B 0.944(19)
C6 C7 1.505(2)
C7 H7 0.990(18)
C8 C9 1.550(2)
C8 C16 1.522(2)
C9 H9A 0.970(19)
C9 H9B 0.95(2)
C9 C10 1.533(2)
C10 H10 0.952(18)
C12 H12A 0.961(19)
C12 H12B 0.97(2)
C12 C13 1.542(2)
C13 H13 0.981(18)
C13 C14 1.536(2)
C13 C17 1.514(2)
C14 H14A 0.991(18)
C14 H14B 1.05(2)
C14 C15 1.504(2)
C16 H16A 0.96(2)
C16 H16B 0.98(2)
C16 H16C 0.93(2)
C17 C18 1.500(2)
C17 C19 1.326(2)
C18 H18A 0.96(2)
C18 H18B 1.00(2)
C18 H18C 0.99(2)
C19 H19A 0.95(2)
C19 H19B 0.93(2)

loop_
_geom_hbond_atom_site_label_D
_geom_hbond_atom_site_label_H
_geom_hbond_atom_site_label_A
_geom_hbond_distance_DH
_geom_hbond_distance_HA
_geom_hbond_distance_DA
_geom_hbond_angle_DHA
_geom_hbond_site_symmetry_A
O2 H2 O5 0.87(3) 2.37(3) 3.1244(19) 145(2) 4_456
C2 H2A O4 0.97(2) 2.44(2) 3.2790(18) 144.5(17) 1_655
C3 H3 O3 0.970(17) 2.688(17) 3.5378(17) 146.5(13) 4_566
C6 H6B O1 0.944(19) 2.39(2) 3.0758(19) 129.3(15) 4_556
C16 H16B O3 0.98(2) 2.61(2) 3.427(2) 140.8(16) 1_655

loop_
_geom_torsion_atom_site_label_1
_geom_torsion_atom_site_label_2
_geom_torsion_atom_site_label_3
_geom_torsion_atom_site_label_4
_geom_torsion
O1 C1 C2 C3 25.82(17)
O1 C1 C2 C10 -84.19(13)
O1 C1 C7 C6 -103.18(18)
O1 C1 C8 O2 -35.68(17)
O1 C1 C8 C9 86.65(14)
O1 C1 C8 C16 -154.33(12)
O2 C8 C9 C10 143.34(13)
C1 O1 C7 C6 116.27(15)
C1 C2 C3 C4 61.50(17)
C1 C2 C3 C11 -73.68(14)
C1 C2 C10 O3 89.58(12)
C1 C2 C10 C9 -26.26(15)
C1 C8 C9 C10 22.25(15)
C2 C1 C7 O1 100.62(16)
C2 C1 C7 C6 -2.6(3)
C2 C1 C8 O2 -162.97(12)
C2 C1 C8 C9 -40.64(14)
C2 C1 C8 C16 78.38(15)
C2 C3 C4 C5 -59.89(17)
C2 C3 C4 C12 173.39(12)
C2 C3 C11 O3 -27.05(14)
C2 C3 C11 O4 157.47(15)
C3 C2 C10 O3 -31.42(13)
C3 C2 C10 C9 -147.27(12)
C3 C4 C5 C6 64.81(17)
C3 C4 C5 C15 -171.66(12)
C3 C4 C12 C13 -174.53(12)
C4 C3 C11 O3 -163.99(11)
C4 C3 C11 O4 20.5(2)
C4 C5 C6 C7 -75.40(18)
C4 C5 C15 O5 -137.70(15)
C4 C5 C15 C14 44.60(18)
C4 C12 C13 C14 -58.76(16)
C4 C12 C13 C17 69.16(16)
C5 C4 C12 C13 56.30(15)
C5 C6 C7 O1 -13.7(2)
C5 C6 C7 C1 56.5(2)
C6 C5 C15 O5 -10.2(2)
C6 C5 C15 C14 172.10(14)
C7 O1 C1 C2 -119.91(14)
C7 O1 C1 C8 117.21(14)
C7 C1 C2 C3 -45.2(2)
C7 C1 C2 C10 -155.26(15)
C7 C1 C8 O2 33.4(2)
C7 C1 C8 C9 155.75(15)
C7 C1 C8 C16 -85.23(18)
C8 C1 C2 C3 151.80(12)
C8 C1 C2 C10 41.79(14)
C8 C1 C7 O1 -99.12(15)
C8 C1 C7 C6 157.70(15)
C8 C9 C10 O3 -109.06(13)
C8 C9 C10 C2 2.41(16)
C10 O3 C11 O4 -176.63(13)
C10 O3 C11 C3 7.35(15)
C10 C2 C3 C4 170.06(12)
C10 C2 C3 C11 34.87(13)
C11 O3 C10 C2 15.50(14)
C11 O3 C10 C9 130.07(12)
C11 C3 C4 C5 67.78(16)
C11 C3 C4 C12 -58.94(15)
C12 C4 C5 C6 -169.87(12)
C12 C4 C5 C15 -46.34(16)
C12 C13 C14 C15 53.98(16)
C12 C13 C17 C18 71.11(16)
C12 C13 C17 C19 -111.20(17)
C13 C14 C15 O5 132.62(15)
C13 C14 C15 C5 -49.66(18)
C14 C13 C17 C18 -164.76(13)
C14 C13 C17 C19 12.9(2)
C15 C5 C6 C7 159.27(14)
C16 C8 C9 C10 -96.06(15)
C17 C13 C14 C15 -72.57(16)
